data_4512216
loop_
_publ_author_name
'Bala, Sukhen'
'Bhattacharya, Sudeshna'
'Goswami, Arijit'
'Adhikary, Amit'
'Konar, Sanjit'
'Mondal, Raju'

_publ_section_title
;
 Designing Functional Metal--Organic Frameworks by Imparting a Hexanuclear
 Copper-Based Secondary Building Unit Specific Properties: Structural
 Correlation With Magnetic and Photocatalytic Activity
;
_journal_issue 12
_journal_name_full 'Crystal Growth &amp; Design'
_journal_page_first 6391
_journal_paper_doi 10.1021/cg501226v
_journal_volume 14
_journal_year 2014
_chemical_formula_sum 'C23 H22 Cu3 N6 O7'
_chemical_formula_weight 685.09
_chemical_name_systematic
; 
 ? 
;
_space_group_IT_number 14
_symmetry_cell_setting monoclinic
_symmetry_space_group_name_Hall '-P 2yn'
_symmetry_space_group_name_H-M 'P 1 21/n 1'
_atom_sites_solution_hydrogens geom
_atom_sites_solution_primary direct
_atom_sites_solution_secondary difmap
_audit_creation_method SHELXL-97
_cell_angle_alpha 90.00
_cell_angle_beta 107.875(2)
_cell_angle_gamma 90.00
_cell_formula_units_Z 4
_cell_length_a 10.4498(8)
_cell_length_b 27.907(2)
_cell_length_c 13.7828(11)
_cell_measurement_reflns_used 3848
_cell_measurement_temperature 120(2)
_cell_measurement_theta_max 33.12
_cell_measurement_theta_min 2.17
_cell_volume 3825.4(5)
_computing_cell_refinement 'Bruker APEX-2'
_computing_data_collection 'Bruker APEX-2'
_computing_data_reduction 'Bruker SHELXTL'
_computing_molecular_graphics 'Bruker SHELXTL'
_computing_publication_material 'Bruker SHELXTL'
_computing_structure_refinement 'SHELXL-97 (Sheldrick, 1997)'
_computing_structure_solution 'SHELXS-97 (Sheldrick, 1990)'
_diffrn_ambient_temperature 120(2)
_diffrn_detector_area_resol_mean 8
_diffrn_measured_fraction_theta_full 0.941
_diffrn_measured_fraction_theta_max 0.941
_diffrn_measurement_device_type 'Bruker APEX-2 CCD area detector'
_diffrn_measurement_method '/w scans'
_diffrn_radiation_monochromator graphite
_diffrn_radiation_source 'fine-focus sealed tube'
_diffrn_radiation_type MoK\a
_diffrn_radiation_wavelength 0.71073
_diffrn_reflns_av_R_equivalents 0.1205
_diffrn_reflns_av_sigmaI/netI 0.1567
_diffrn_reflns_limit_h_max 14
_diffrn_reflns_limit_h_min -14
_diffrn_reflns_limit_k_max 38
_diffrn_reflns_limit_k_min -36
_diffrn_reflns_limit_l_max 19
_diffrn_reflns_limit_l_min -19
_diffrn_reflns_number 47964
_diffrn_reflns_theta_full 30.50
_diffrn_reflns_theta_max 30.50
_diffrn_reflns_theta_min 1.46
_diffrn_standards_decay_% 0
_exptl_absorpt_coefficient_mu 1.690
_exptl_absorpt_correction_T_max 0.7464
_exptl_absorpt_correction_T_min 0.5650
_exptl_absorpt_correction_type multi-scan
_exptl_absorpt_process_details 'SADABS v.2.03 (Bruker, 2001), R(int)=0.1005 before correction'
_exptl_crystal_colour Red
_exptl_crystal_density_diffrn 1.190
_exptl_crystal_density_meas ?
_exptl_crystal_density_method 'not measured'
_exptl_crystal_description Block
_exptl_crystal_F_000 1380
_exptl_crystal_size_max 0.29
_exptl_crystal_size_mid 0.26
_exptl_crystal_size_min 0.22
_refine_diff_density_max 1.366
_refine_diff_density_min -1.284
_refine_diff_density_rms 0.156
_refine_ls_extinction_method none
_refine_ls_goodness_of_fit_ref 1.128
_refine_ls_hydrogen_treatment constr
_refine_ls_matrix_type full
_refine_ls_number_parameters 352
_refine_ls_number_reflns 10964
_refine_ls_number_restraints 0
_refine_ls_restrained_S_all 1.128
_refine_ls_R_factor_all 0.1515
_refine_ls_R_factor_gt 0.0843
_refine_ls_shift/su_max 0.001
_refine_ls_shift/su_mean 0.000
_refine_ls_structure_factor_coef Fsqd
_refine_ls_weighting_details 'calc w=1/[\s^2^(Fo^2^)+(0.1000P)^2^+0.0000P] where P=(Fo^2^+2Fc^2^)/3'
_refine_ls_weighting_scheme calc
_refine_ls_wR_factor_gt 0.2191
_refine_ls_wR_factor_ref 0.2406
_reflns_number_gt 5338
_reflns_number_total 10964
_reflns_threshold_expression I>2\s(I)
_cod_data_source_file cg501226v_si_003.cif
_cod_data_source_block 13sb009_0m_sq_d
_cod_depositor_comments
;
The following automatic conversions were performed:

'_symmetry_cell_setting' value 'Monoclinic' changed to 'monoclinic'
according to
/home/saulius/struct/COD-crude-data--automatic-downloads/rss-feeds/ACS/lib/dictionaries/cif_core.dic
dictionary named 'cif_core.dic' version 2.4.2 from 2011-04-26.

Automatic conversion script
Id: cif_fix_values 2827 2014-09-09 07:05:25Z andrius 

The following automatic conversions were performed:

'_exptl_crystal_density_meas' value 'not measured' was changed to '?'
- the value is perceived as not measured.

Automatic conversion script
Id: cif_fix_values 3008 2015-01-20 13:52:24Z robertas 

 Adding full bibliography for 4512216--4512218.cif.
;
_cod_original_sg_symbol_H-M P2(1)/n
_cod_database_code 4512216

loop_
_symmetry_equiv_pos_as_xyz
'x, y, z'
'-x+1/2, y+1/2, -z+1/2'
'-x, -y, -z'
'x-1/2, -y-1/2, z-1/2'

loop_
_atom_site_label
_atom_site_type_symbol
_atom_site_fract_x
_atom_site_fract_y
_atom_site_fract_z
_atom_site_U_iso_or_equiv
_atom_site_adp_type
_atom_site_occupancy
_atom_site_symmetry_multiplicity
_atom_site_calc_flag
_atom_site_refinement_flags
Cu1 Cu 0.94313(5) 0.06570(2) 0.60124(5) 0.02719(19) Uani 1 1 d .
Cu2 Cu 1.18228(6) -0.02089(2) 0.65523(5) 0.0321(2) Uani 1 1 d .
Cu3 Cu 1.27283(6) 0.09560(2) 0.66552(5) 0.0319(2) Uani 1 1 d .
O1 O 0.7559(3) 0.08498(12) 0.5250(3) 0.0296(8) Uani 1 1 d .
O1WS O 1.1339(3) 0.04667(11) 0.6736(3) 0.0274(8) Uani 1 1 d .
N1C N 0.9911(4) -0.03769(15) 0.6039(3) 0.0251(9) Uani 1 1 d .
C5 C 0.5352(5) 0.14593(16) 0.4794(4) 0.0253(10) Uani 1 1 d .
H5A H 0.5612 0.1313 0.5431 0.030 Uiso 1 1 calc R
N1A N 1.0006(4) 0.13205(16) 0.6075(3) 0.0332(10) Uani 1 1 d .
N2C N 0.8970(4) -0.00126(15) 0.5848(3) 0.0259(9) Uani 1 1 d .
N1B N 1.4048(4) 0.04351(18) 0.6910(3) 0.0359(11) Uani 1 1 d .
C13 C 0.7176(5) 0.09989(17) 0.4367(4) 0.0274(11) Uani 1 1 d .
N2A N 1.1337(4) 0.14398(15) 0.6302(3) 0.0355(11) Uani 1 1 d .
C1 C 0.6023(5) 0.13457(19) 0.4091(4) 0.0328(12) Uani 1 1 d .
C3A C 1.1434(6) 0.19188(18) 0.6217(4) 0.0392(13) Uani 1 1 d .
H3AA H 1.2236 0.2087 0.6334 0.047 Uiso 1 1 calc R
C3C C 0.7762(4) -0.02441(17) 0.5580(4) 0.0238(10) Uani 1 1 d .
H3CA H 0.6929 -0.0093 0.5415 0.029 Uiso 1 1 calc R
C6 C 0.3886(6) 0.2008(2) 0.3593(4) 0.0425(14) Uani 1 1 d .
C2A C 1.0161(7) 0.2125(2) 0.5929(5) 0.0522(17) Uani 1 1 d .
H2AA H 0.9934 0.2447 0.5802 0.063 Uiso 1 1 calc R
N2B N 1.3724(5) 0.0004(2) 0.6920(4) 0.0467(13) Uani 1 1 d .
C4 C 0.4308(5) 0.17864(17) 0.4560(4) 0.0289(11) Uani 1 1 d .
H4A H 0.3882 0.1861 0.5042 0.035 Uiso 1 1 calc R
C2C C 0.7950(5) -0.0736(2) 0.5586(4) 0.0421(15) Uani 1 1 d .
H2CA H 0.7292 -0.0973 0.5417 0.050 Uiso 1 1 calc R
C12 C 0.1678(6) 0.2301(2) 0.3751(5) 0.0472(15) Uani 1 1 d .
H12A H 0.1657 0.2038 0.4161 0.057 Uiso 1 1 calc R
C2 C 0.5645(6) 0.1576(3) 0.3155(5) 0.0579(19) Uani 1 1 d .
H2A H 0.6091 0.1510 0.2680 0.069 Uiso 1 1 calc R
O2S O 0.8921(5) 0.0656(2) 0.7587(4) 0.0699(15) Uani 1 1 d .
C1C C 0.9291(5) -0.0796(2) 0.5891(4) 0.0348(12) Uani 1 1 d .
H1CA H 0.9723 -0.1092 0.5984 0.042 Uiso 1 1 calc R
C11 C 0.0670(6) 0.2633(2) 0.3572(5) 0.0503(16) Uani 1 1 d .
H11A H 0.0000 0.2600 0.3881 0.060 Uiso 1 1 calc R
C1A C 0.9308(6) 0.17363(18) 0.5876(5) 0.0399(14) Uani 1 1 d .
H1AA H 0.8379 0.1759 0.5724 0.048 Uiso 1 1 calc R
C8 C 0.2729(7) 0.2747(3) 0.2711(5) 0.068(2) Uani 1 1 d .
H8A H 0.3432 0.2794 0.2440 0.082 Uiso 1 1 calc R
C7 C 0.2750(6) 0.2344(2) 0.3335(4) 0.0345(12) Uani 1 1 d .
O1S O 1.1995(6) -0.0477(4) 0.8307(4) 0.123(3) Uani 1 1 d .
C9 C 0.1696(8) 0.3068(4) 0.2498(6) 0.085(3) Uani 1 1 d .
H9A H 0.1693 0.3323 0.2061 0.102 Uiso 1 1 calc R
C3B C 1.4868(6) -0.0263(3) 0.7189(5) 0.0564(18) Uani 1 1 d .
H3BA H 1.4899 -0.0594 0.7281 0.068 Uiso 1 1 calc R
C3 C 0.4589(7) 0.1909(3) 0.2925(5) 0.063(2) Uani 1 1 d .
H3A H 0.4360 0.2068 0.2302 0.076 Uiso 1 1 calc R
C1B C 1.5385(5) 0.0481(3) 0.7141(6) 0.061(2) Uani 1 1 d .
H1BA H 1.5871 0.0763 0.7187 0.073 Uiso 1 1 calc R
C2B C 1.5905(6) 0.0008(4) 0.7299(6) 0.076(2) Uani 1 1 d .
H2BA H 1.6798 -0.0087 0.7448 0.091 Uiso 1 1 calc R
O2 O 0.7623(4) 0.08834(15) 0.3642(3) 0.0412(10) Uani 1 1 d .
C10 C 0.0641(6) 0.3025(3) 0.2919(5) 0.0512(16) Uani 1 1 d .
C14 C -0.0506(6) 0.3384(2) 0.2643(5) 0.0495(16) Uani 1 1 d .
O4 O -0.0850(4) 0.35594(16) 0.1795(3) 0.0447(11) Uani 1 1 d .
O3 O -0.1015(4) 0.3485(2) 0.3354(3) 0.0750(17) Uani 1 1 d .

loop_
_atom_site_aniso_label
_atom_site_aniso_U_11
_atom_site_aniso_U_22
_atom_site_aniso_U_33
_atom_site_aniso_U_23
_atom_site_aniso_U_13
_atom_site_aniso_U_12
Cu1 0.0125(3) 0.0219(3) 0.0423(4) -0.0026(3) 0.0012(2) -0.0008(2)
Cu2 0.0112(3) 0.0308(4) 0.0489(4) -0.0095(3) 0.0014(3) 0.0010(2)
Cu3 0.0165(3) 0.0393(4) 0.0370(4) -0.0068(3) 0.0041(3) -0.0126(3)
O1 0.0154(16) 0.0252(18) 0.043(2) 0.0060(15) 0.0008(15) 0.0046(13)
O1WS 0.0095(14) 0.0224(17) 0.045(2) -0.0037(15) -0.0001(14) -0.0050(12)
N1C 0.0102(17) 0.027(2) 0.036(2) -0.0043(17) 0.0028(16) 0.0015(15)
C5 0.021(2) 0.020(2) 0.028(3) 0.0071(19) -0.0023(19) 0.0027(18)
N1A 0.027(2) 0.030(2) 0.041(3) -0.0033(19) 0.0085(19) -0.0005(18)
N2C 0.0111(17) 0.030(2) 0.036(2) -0.0003(18) 0.0070(16) 0.0008(16)
N1B 0.012(2) 0.052(3) 0.041(3) -0.003(2) 0.0049(18) -0.0037(19)
C13 0.021(2) 0.020(2) 0.035(3) -0.010(2) 0.000(2) 0.0062(19)
N2A 0.028(2) 0.029(2) 0.043(3) -0.011(2) 0.0008(19) -0.0164(18)
C1 0.026(3) 0.031(3) 0.035(3) 0.002(2) 0.001(2) 0.012(2)
C3A 0.050(3) 0.017(3) 0.051(4) -0.013(2) 0.016(3) -0.006(2)
C3C 0.011(2) 0.026(3) 0.035(3) -0.011(2) 0.0067(19) -0.0021(17)
C6 0.029(3) 0.057(4) 0.041(3) 0.003(3) 0.010(2) 0.015(3)
C2A 0.066(4) 0.035(3) 0.050(4) -0.011(3) 0.009(3) -0.016(3)
N2B 0.023(2) 0.052(3) 0.061(3) -0.029(3) 0.007(2) -0.001(2)
C4 0.024(2) 0.023(3) 0.034(3) -0.007(2) 0.001(2) 0.0013(19)
C2C 0.024(3) 0.050(4) 0.046(3) -0.001(3) 0.002(2) -0.023(2)
C12 0.039(3) 0.050(4) 0.053(4) 0.017(3) 0.014(3) 0.011(3)
C2 0.038(3) 0.087(5) 0.046(4) 0.005(4) 0.008(3) 0.038(4)
O2S 0.054(3) 0.083(4) 0.079(3) -0.036(3) 0.031(3) -0.025(3)
C1C 0.026(3) 0.026(3) 0.049(3) 0.000(2) 0.007(2) 0.007(2)
C11 0.036(3) 0.064(4) 0.051(4) 0.023(3) 0.013(3) 0.018(3)
C1A 0.040(3) 0.017(3) 0.060(4) -0.006(2) 0.013(3) 0.003(2)
C8 0.060(4) 0.100(6) 0.054(4) 0.054(4) 0.030(4) 0.053(4)
C7 0.037(3) 0.039(3) 0.026(3) 0.011(2) 0.008(2) 0.017(2)
O1S 0.072(4) 0.246(11) 0.054(4) -0.039(4) 0.025(3) -0.034(5)
C9 0.077(5) 0.137(8) 0.058(5) 0.044(5) 0.045(4) 0.082(6)
C3B 0.024(3) 0.063(4) 0.069(4) -0.013(4) -0.004(3) 0.004(3)
C3 0.053(4) 0.092(6) 0.047(4) 0.034(4) 0.020(3) 0.048(4)
C1B 0.008(2) 0.101(6) 0.071(5) 0.008(4) 0.008(3) -0.013(3)
C2B 0.015(3) 0.109(7) 0.096(6) -0.032(5) 0.004(3) -0.005(4)
O2 0.0219(18) 0.044(2) 0.052(2) -0.0093(19) 0.0030(17) 0.0144(16)
C10 0.031(3) 0.061(4) 0.066(4) 0.019(3) 0.021(3) 0.019(3)
C14 0.030(3) 0.048(4) 0.064(4) -0.012(3) 0.005(3) 0.007(3)
O4 0.036(2) 0.060(3) 0.029(2) 0.0003(19) -0.0025(17) 0.030(2)
O3 0.039(3) 0.152(5) 0.038(2) 0.017(3) 0.017(2) 0.049(3)

loop_
_atom_type_symbol
_atom_type_description
_atom_type_scat_dispersion_real
_atom_type_scat_dispersion_imag
_atom_type_scat_source
C C 0.0033 0.0016 'International Tables Vol C Tables 4.2.6.8 and 6.1.1.4'
H H 0.0000 0.0000 'International Tables Vol C Tables 4.2.6.8 and 6.1.1.4'
N N 0.0061 0.0033 'International Tables Vol C Tables 4.2.6.8 and 6.1.1.4'
O O 0.0106 0.0060 'International Tables Vol C Tables 4.2.6.8 and 6.1.1.4'
Cu Cu 0.3201 1.2651 'International Tables Vol C Tables 4.2.6.8 and 6.1.1.4'

loop_
_geom_angle_atom_site_label_1
_geom_angle_atom_site_label_2
_geom_angle_atom_site_label_3
_geom_angle
_geom_angle_site_symmetry_1
_geom_angle_site_symmetry_3
N2C Cu1 N1A 173.75(18) . .
N2C Cu1 O1 91.72(15) . .
N1A Cu1 O1 90.35(16) . .
N2C Cu1 O1WS 88.65(14) . .
N1A Cu1 O1WS 89.08(15) . .
O1 Cu1 O1WS 177.96(15) . .
N2C Cu1 O2S 89.32(17) . .
N1A Cu1 O2S 96.53(18) . .
O1 Cu1 O2S 91.30(17) . .
O1WS Cu1 O2S 90.72(16) . .
N1C Cu2 N2B 173.2(2) . .
N1C Cu2 O1WS 90.10(15) . .
N2B Cu2 O1WS 87.54(17) . .
N1C Cu2 O2 91.79(17) . 3_756
N2B Cu2 O2 90.46(19) . 3_756
O1WS Cu2 O2 177.85(15) . 3_756
N2A Cu3 N1B 175.07(18) . .
N2A Cu3 O4 91.80(19) . 4_766
N1B Cu3 O4 91.35(19) . 4_766
N2A Cu3 O1WS 89.33(15) . .
N1B Cu3 O1WS 88.11(16) . .
O4 Cu3 O1WS 171.60(15) 4_766 .
C13 O1 Cu1 125.6(3) . .
Cu2 O1WS Cu1 116.12(15) . .
Cu2 O1WS Cu3 114.72(16) . .
Cu1 O1WS Cu3 114.47(16) . .
C1C N1C N2C 109.6(4) . .
C1C N1C Cu2 131.6(3) . .
N2C N1C Cu2 118.6(3) . .
C4 C5 C1 121.0(4) . .
C1A N1A N2A 106.5(4) . .
C1A N1A Cu1 132.0(4) . .
N2A N1A Cu1 121.4(3) . .
C3C N2C N1C 104.4(4) . .
C3C N2C Cu1 132.0(3) . .
N1C N2C Cu1 123.6(3) . .
N2B N1B C1B 110.8(6) . .
N2B N1B Cu3 122.5(3) . .
C1B N1B Cu3 126.7(5) . .
O1 C13 O2 127.4(4) . .
O1 C13 C1 117.4(4) . .
O2 C13 C1 115.2(4) . .
C3A N2A N1A 108.6(5) . .
C3A N2A Cu3 130.0(4) . .
N1A N2A Cu3 121.3(3) . .
C2 C1 C5 118.8(5) . .
C2 C1 C13 120.8(5) . .
C5 C1 C13 120.3(4) . .
N2A C3A C2A 110.2(5) . .
N2C C3C C2C 110.5(4) . .
C3 C6 C4 118.0(5) . .
C3 C6 C7 121.7(5) . .
C4 C6 C7 120.3(5) . .
C3A C2A C1A 103.4(5) . .
N1B N2B C3B 108.2(5) . .
N1B N2B Cu2 122.6(4) . .
C3B N2B Cu2 129.2(5) . .
C5 C4 C6 120.4(5) . .
C1C C2C C3C 104.9(5) . .
C11 C12 C7 122.1(6) . .
C1 C2 C3 119.8(6) . .
N1C C1C C2C 110.6(5) . .
C12 C11 C10 120.4(6) . .
N1A C1A C2A 111.2(5) . .
C9 C8 C7 121.2(6) . .
C8 C7 C12 116.8(5) . .
C8 C7 C6 121.2(5) . .
C12 C7 C6 121.9(5) . .
C8 C9 C10 121.8(7) . .
C2B C3B N2B 110.2(7) . .
C6 C3 C2 121.9(6) . .
N1B C1B C2B 105.7(6) . .
C3B C2B C1B 105.0(6) . .
C13 O2 Cu2 122.3(4) . 3_756
C9 C10 C11 117.7(6) . .
C9 C10 C14 120.1(6) . .
C11 C10 C14 122.1(6) . .
O4 C14 O3 125.2(6) . .
O4 C14 C10 118.9(6) . .
O3 C14 C10 115.8(6) . .
C14 O4 Cu3 111.2(4) . 4_465

loop_
_geom_bond_atom_site_label_1
_geom_bond_atom_site_label_2
_geom_bond_distance
_geom_bond_site_symmetry_2
Cu1 N2C 1.926(4) .
Cu1 N1A 1.941(5) .
Cu1 O1 1.990(3) .
Cu1 O1WS 2.007(3) .
Cu1 O2S 2.388(5) .
Cu2 N1C 1.961(4) .
Cu2 N2B 1.985(5) .
Cu2 O1WS 1.988(3) .
Cu2 O2 2.011(4) 3_756
Cu3 N2A 1.934(5) .
Cu3 N1B 1.960(5) .
Cu3 O4 1.974(4) 4_766
Cu3 O1WS 2.022(3) .
O1 C13 1.231(6) .
N1C C1C 1.322(7) .
N1C N2C 1.383(5) .
C5 C4 1.383(7) .
C5 C1 1.396(7) .
N1A C1A 1.353(7) .
N1A N2A 1.370(6) .
N2C C3C 1.364(6) .
N1B N2B 1.250(7) .
N1B C1B 1.340(6) .
C13 O2 1.268(6) .
C13 C1 1.501(7) .
N2A C3A 1.348(7) .
C1 C2 1.386(8) .
C3A C2A 1.391(9) .
C3C C2C 1.387(8) .
C6 C3 1.370(8) .
C6 C4 1.411(8) .
C6 C7 1.469(7) .
C2A C1A 1.393(8) .
N2B C3B 1.361(8) .
C2C C1C 1.345(7) .
C12 C11 1.367(8) .
C12 C7 1.412(8) .
C2 C3 1.403(8) .
C11 C10 1.412(9) .
C8 C9 1.363(9) .
C8 C7 1.412(9) .
C9 C10 1.400(9) .
C3B C2B 1.292(10) .
C1B C2B 1.418(13) .
O2 Cu2 2.011(4) 3_756
C10 C14 1.518(8) .
C14 O4 1.216(8) .
C14 O3 1.281(7) .
O4 Cu3 1.974(4) 4_465
